data_1560891
loop_
_publ_author_name
'Cramer, Alisha J.'
'Cole, Jacqueline M.'

_publ_section_title
;
 Host-guest prospects of neodymium and gadolinium ultraphosphate
 frameworks for nuclear waste storage: Multi-temperature topological
 analysis of nanoporous cages in RP5O14
;
_journal_name_full 'Journal of Solid State Chemistry'
_journal_page_first 250
_journal_page_last 257
_journal_paper_doi 10.1016/j.jssc.2018.07.020
_journal_volume 266
_journal_year 2018
_chemical_formula_sum 'Gd O14 P5'
_chemical_formula_weight 536.10
_space_group_IT_number 53
_space_group_name_Hall '-P 2ac 2'
_space_group_name_H-M_alt 'P m n a'
_symmetry_cell_setting orthorhombic
_symmetry_space_group_name_H-M 'P m n a'
_atom_sites_solution_hydrogens none
_atom_sites_solution_primary direct
_atom_sites_solution_secondary difmap
_audit_creation_method SHELXL-97
_cell_angle_alpha 90.00
_cell_angle_beta 90.00
_cell_angle_gamma 90.00
_cell_formula_units_Z 4
_cell_length_a 12.962(3)
_cell_length_b 8.7160(17)
_cell_length_c 8.9270(18)
_cell_measurement_reflns_used 512
_cell_measurement_temperature 380(2)
_cell_measurement_theta_max 28.28
_cell_measurement_theta_min 2.0
_cell_volume 1008.5(4)
_computing_cell_refinement
;
Rigaku CrystalClear-SM Expert 2.0
;
_computing_data_collection 'Rigaku CrystalClear-SM Expert 2.0'
_computing_data_reduction
;
Rigaku CrystalClear-SM Expert 2.0
;
_computing_molecular_graphics
;
SHELXTL-PLUS (Sheldrick, 1995)
;
_computing_publication_material 'SHELXL-97 (Sheldrick, 1997)'
_computing_structure_refinement 'SHELXL-97 (Sheldrick, 1997)'
_computing_structure_solution 'SHELXS-97 (Sheldrick, 1990)'
_diffrn_ambient_temperature 380(2)
_diffrn_measured_fraction_theta_full 0.842
_diffrn_measured_fraction_theta_max 0.842
_diffrn_measurement_device_type 'Rigaku Saturn 724+ CCD'
_diffrn_measurement_method '\w scans'
_diffrn_radiation_monochromator graphite
_diffrn_radiation_source 'fine-focus sealed tube'
_diffrn_radiation_type MoK\a
_diffrn_radiation_wavelength 0.71073
_diffrn_reflns_av_R_equivalents 0.0984
_diffrn_reflns_av_sigmaI/netI 0.0662
_diffrn_reflns_limit_h_max 17
_diffrn_reflns_limit_h_min -17
_diffrn_reflns_limit_k_max 7
_diffrn_reflns_limit_k_min -11
_diffrn_reflns_limit_l_max 12
_diffrn_reflns_limit_l_min -6
_diffrn_reflns_number 3769
_diffrn_reflns_theta_full 30.74
_diffrn_reflns_theta_max 30.74
_diffrn_reflns_theta_min 3.27
_diffrn_standards_decay_% 0
_diffrn_standards_interval_count 0
_diffrn_standards_interval_time 0
_diffrn_standards_number 0
_exptl_absorpt_coefficient_mu 7.458
_exptl_absorpt_correction_T_max 0.105
_exptl_absorpt_correction_T_min 0.069
_exptl_absorpt_correction_type empirical
_exptl_absorpt_process_details
;
T. Higashi, ABSCOR, empirical absorption correction
;
_exptl_crystal_colour colourless
_exptl_crystal_density_diffrn 3.531
_exptl_crystal_density_method 'not measured'
_exptl_crystal_description block
_exptl_crystal_F_000 1004
_exptl_crystal_size_max 0.4
_exptl_crystal_size_mid 0.4
_exptl_crystal_size_min 0.3
_refine_diff_density_max 1.382
_refine_diff_density_min -1.586
_refine_diff_density_rms 0.342
_refine_ls_extinction_coef 0.0166(13)
_refine_ls_extinction_expression Fc^*^=kFc[1+0.001xFc^2^\l^3^/sin(2\q)]^-1/4^
_refine_ls_extinction_method SHELXL
_refine_ls_goodness_of_fit_ref 1.182
_refine_ls_hydrogen_treatment none
_refine_ls_matrix_type full
_refine_ls_number_parameters 99
_refine_ls_number_reflns 1385
_refine_ls_number_restraints 0
_refine_ls_restrained_S_all 1.182
_refine_ls_R_factor_all 0.0483
_refine_ls_R_factor_gt 0.0454
_refine_ls_shift/su_max 0.000
_refine_ls_shift/su_mean 0.000
_refine_ls_structure_factor_coef Fsqd
_refine_ls_weighting_details 'calc w=1/[\s^2^(Fo^2^)+(0.0593P)^2^+5.0525P] where P=(Fo^2^+2Fc^2^)/3'
_refine_ls_weighting_scheme calc
_refine_ls_wR_factor_gt 0.1196
_refine_ls_wR_factor_ref 0.1213
_reflns_number_gt 1311
_reflns_number_total 1385
_reflns_threshold_expression >2sigma(I)
_cod_data_source_file 2gd380i2-3bortho.cif
_cod_data_source_block 2gd380i2-3b
_cod_original_cell_volume 1008.5(3)
_cod_original_sg_symbol_H-M Pmna
_cod_database_code 1560891

loop_
_symmetry_equiv_pos_as_xyz
'x, y, z'
'-x+1/2, -y, z+1/2'
'-x+1/2, y, -z+1/2'
'x, -y, -z'
'-x, -y, -z'
'x-1/2, y, -z-1/2'
'x-1/2, -y, z-1/2'
'-x, y, z'

loop_
_atom_site_label
_atom_site_type_symbol
_atom_site_fract_x
_atom_site_fract_y
_atom_site_fract_z
_atom_site_U_iso_or_equiv
_atom_site_adp_type
_atom_site_occupancy
_atom_site_symmetry_multiplicity
_atom_site_calc_flag
_atom_site_refinement_flags
_atom_site_disorder_assembly
_atom_site_disorder_group
Gd1 Gd 0.5000 0.77723(5) 0.19015(4) 0.0089(2) Uani 1 2 d S . .
P1 P 0.66524(12) 1.26325(18) 0.45066(17) 0.0100(3) Uani 1 1 d . . .
P2 P 0.5000 1.1852(3) 0.2450(2) 0.0096(4) Uani 1 2 d S . .
P3 P 0.82791(16) 1.5000 0.5000 0.0089(4) Uani 1 2 d S . .
P4 P 0.79793(16) 1.0000 0.5000 0.0117(4) Uani 1 2 d S . .
O1 O 0.5934(5) 1.2858(6) 0.3121(5) 0.0183(11) Uani 1 1 d . . .
O2 O 0.5000 1.0328(9) 0.3121(6) 0.0158(14) Uani 1 2 d S . .
O3 O 0.6122(5) 0.7270(6) 0.4044(5) 0.0219(11) Uani 1 1 d . . .
O4 O 0.5000 0.7918(9) -0.0834(8) 0.0215(15) Uani 1 2 d S . .
O5 O 0.3835(4) 0.5814(6) 0.1201(5) 0.0181(9) Uani 1 1 d . . .
O6 O 0.7194(5) 1.1096(6) 0.4135(5) 0.0286(13) Uani 1 1 d . . .
O7 O 0.7479(4) 1.3873(7) 0.4171(5) 0.0239(11) Uani 1 1 d . . .
O8 O 0.3519(4) 0.9145(6) 0.1178(5) 0.0188(10) Uani 1 1 d . . .

loop_
_atom_site_aniso_label
_atom_site_aniso_U_11
_atom_site_aniso_U_22
_atom_site_aniso_U_33
_atom_site_aniso_U_23
_atom_site_aniso_U_13
_atom_site_aniso_U_12
Gd1 0.0098(3) 0.0088(3) 0.0082(3) -0.00019(13) 0.000 0.000
P1 0.0110(7) 0.0086(7) 0.0106(6) -0.0008(5) 0.0007(5) -0.0026(6)
P2 0.0105(8) 0.0098(9) 0.0084(8) -0.0016(8) 0.000 0.000
P3 0.0082(8) 0.0062(9) 0.0122(8) -0.0008(7) 0.000 0.000
P4 0.0090(9) 0.0117(10) 0.0143(8) -0.0002(8) 0.000 0.000
O1 0.014(2) 0.020(3) 0.020(2) 0.0020(17) -0.0059(16) -0.0073(19)
O2 0.019(3) 0.013(3) 0.016(3) -0.002(2) 0.000 0.000
O3 0.028(3) 0.026(3) 0.0112(19) -0.0033(18) -0.0099(19) 0.003(2)
O4 0.027(4) 0.024(4) 0.013(3) 0.003(3) 0.000 0.000
O5 0.022(2) 0.015(2) 0.0179(19) -0.0014(17) -0.0034(17) -0.004(2)
O6 0.036(3) 0.027(3) 0.023(2) -0.015(2) -0.015(2) 0.022(3)
O7 0.024(2) 0.031(3) 0.0161(18) -0.0017(19) -0.0015(17) -0.019(2)
O8 0.017(2) 0.019(2) 0.020(2) 0.0016(18) -0.0052(17) 0.0075(19)

loop_
_atom_type_symbol
_atom_type_description
_atom_type_scat_dispersion_real
_atom_type_scat_dispersion_imag
_atom_type_scat_source
O O 0.0106 0.0060 'International Tables Vol C Tables 4.2.6.8 and 6.1.1.4'
P P 0.1023 0.0942 'International Tables Vol C Tables 4.2.6.8 and 6.1.1.4'
Gd Gd -0.1653 3.9035 'International Tables Vol C Tables 4.2.6.8 and 6.1.1.4'

loop_
_geom_angle_atom_site_label_1
_geom_angle_atom_site_label_2
_geom_angle_atom_site_label_3
_geom_angle
_geom_angle_site_symmetry_1
_geom_angle_site_symmetry_3
O8 Gd1 O8 109.4(3) 8_655 .
O8 Gd1 O5 144.69(17) 8_655 .
O8 Gd1 O5 76.90(18) . .
O8 Gd1 O5 76.90(18) 8_655 8_655
O8 Gd1 O5 144.69(17) . 8_655
O5 Gd1 O5 79.4(2) . 8_655
O8 Gd1 O3 79.65(18) 8_655 .
O8 Gd1 O3 142.40(17) . .
O5 Gd1 O3 117.26(17) . .
O5 Gd1 O3 72.37(17) 8_655 .
O8 Gd1 O3 142.40(17) 8_655 8_655
O8 Gd1 O3 79.65(18) . 8_655
O5 Gd1 O3 72.37(17) . 8_655
O5 Gd1 O3 117.26(17) 8_655 8_655
O3 Gd1 O3 73.1(3) . 8_655
O8 Gd1 O4 72.49(15) 8_655 .
O8 Gd1 O4 72.49(15) . .
O5 Gd1 O4 76.90(18) . .
O5 Gd1 O4 76.90(18) 8_655 .
O3 Gd1 O4 142.31(15) . .
O3 Gd1 O4 142.31(15) 8_655 .
O8 Gd1 O2 70.35(14) 8_655 .
O8 Gd1 O2 70.35(14) . .
O5 Gd1 O2 139.92(12) . .
O5 Gd1 O2 139.92(12) 8_655 .
O3 Gd1 O2 79.47(16) . .
O3 Gd1 O2 79.47(16) 8_655 .
O4 Gd1 O2 113.1(2) . .
O3 P1 O6 116.8(3) 4_576 .
O3 P1 O7 117.0(3) 4_576 .
O6 P1 O7 104.3(4) . .
O3 P1 O1 114.4(3) 4_576 .
O6 P1 O1 102.1(3) . .
O7 P1 O1 99.9(3) . .
O4 P2 O2 122.2(4) 5_675 .
O4 P2 O1 107.1(3) 5_675 .
O2 P2 O1 110.1(2) . .
O4 P2 O1 107.1(3) 5_675 8_655
O2 P2 O1 110.1(2) . 8_655
O1 P2 O1 97.5(4) . 8_655
O5 P3 O5 121.4(4) 6_666 7_676
O5 P3 O7 105.9(2) 6_666 .
O5 P3 O7 110.9(3) 7_676 .
O5 P3 O7 110.9(3) 6_666 4_586
O5 P3 O7 105.9(2) 7_676 4_586
O7 P3 O7 99.8(4) . 4_586
O8 P4 O8 123.0(4) 7_676 6_656
O8 P4 O6 110.3(3) 7_676 .
O8 P4 O6 105.2(3) 6_656 .
O8 P4 O6 105.2(3) 7_676 4_576
O8 P4 O6 110.3(3) 6_656 4_576
O6 P4 O6 100.7(5) . 4_576
P1 O1 P2 132.5(3) . .
P2 O2 Gd1 129.7(3) . .
P1 O3 Gd1 163.5(3) 4_576 .
P2 O4 Gd1 175.1(5) 5_675 .
P3 O5 Gd1 148.5(3) 6_546 .
P1 O6 P4 134.7(3) . .
P1 O7 P3 141.4(3) . .
P4 O8 Gd1 147.6(3) 6_556 .

loop_
_geom_bond_atom_site_label_1
_geom_bond_atom_site_label_2
_geom_bond_distance
_geom_bond_site_symmetry_2
Gd1 O8 2.353(5) 8_655
Gd1 O8 2.353(5) .
Gd1 O5 2.363(5) .
Gd1 O5 2.363(5) 8_655
Gd1 O3 2.443(5) .
Gd1 O3 2.443(5) 8_655
Gd1 O4 2.446(7) .
Gd1 O2 2.479(7) .
P1 O3 1.467(5) 4_576
P1 O6 1.548(5) .
P1 O7 1.552(5) .
P1 O1 1.560(5) .
P2 O4 1.456(7) 5_675
P2 O2 1.457(8) .
P2 O1 1.611(5) .
P2 O1 1.611(5) 8_655
P3 O5 1.474(5) 6_666
P3 O5 1.474(5) 7_676
P3 O7 1.609(5) .
P3 O7 1.609(5) 4_586
P4 O8 1.466(4) 7_676
P4 O8 1.466(4) 6_656
P4 O6 1.595(5) .
P4 O6 1.595(5) 4_576
O3 P1 1.467(5) 4_576
O4 P2 1.456(7) 5_675
O5 P3 1.474(5) 6_546
O8 P4 1.466(4) 6_556

_cod_database_fobs_code 1560891
